data_1574249
loop_
_publ_author_name
'W\"ust, Leonie'
'Chorbacher, Johannes'
'Wellnitz, Tim'
'Nees, Samuel'
'Helten, Holger'
'Braunschweig, Holger'

_publ_section_title
;
 Synthetic access to organyl-substituted 1,2,3-benzodiazaborines with
 turn-on fluorescence activity
;
_journal_issue 17
_journal_name_full 'Chemical Science'
_journal_page_first 7284
_journal_page_last 7293
_journal_paper_doi 10.1039/D5SC01500F
_journal_volume 16
_journal_year 2025
_chemical_formula_moiety 'C22 H21 B N2'
_chemical_formula_sum 'C22 H21 B N2'
_chemical_formula_weight 324.22
_space_group_crystal_system monoclinic
_space_group_IT_number 14
_space_group_name_Hall '-P 2ybc'
_space_group_name_H-M_alt 'P 1 21/c 1'
_atom_sites_solution_hydrogens geom
_atom_sites_solution_primary dual
_atom_sites_solution_secondary difmap
_audit_creation_date 2023-05-19
_audit_creation_method 'CIF-fill 1.4e (K.Radacki, 2005-23)'
_audit_update_record
;
2024-10-28 deposited with the CCDC.	2025-03-18 downloaded from the CCDC.
;
_cell_angle_alpha 90
_cell_angle_beta 110.6690(10)
_cell_angle_gamma 90
_cell_formula_units_Z 4
_cell_length_a 13.37660(10)
_cell_length_b 12.64620(10)
_cell_length_c 11.18210(10)
_cell_measurement_reflns_used 11554
_cell_measurement_temperature 100(2)
_cell_measurement_theta_max 74.2170
_cell_measurement_theta_min 3.4550
_cell_volume 1769.85(3)
_computing_cell_refinement 'CrysAlisPro 1.171.41.112a (Rigaku OD, 2021)'
_computing_data_collection 'CrysAlisPro 1.171.41.112a (Rigaku OD, 2021)'
_computing_data_reduction 'CrysAlisPro 1.171.41.112a (Rigaku OD, 2021)'
_computing_molecular_graphics 'ShelXLe (Huebschle et all, 2011)'
_computing_publication_material 'SHELXL-2018/3 (Sheldrick, 2018)'
_computing_structure_refinement 'SHELXL-2018/3 (Sheldrick, 2018)'
_computing_structure_solution 'SHELXT 2018/2 (Sheldrick, 2018)''
_diffrn_ambient_environment N~2~
_diffrn_ambient_temperature 100(2)
_diffrn_detector HPA
_diffrn_detector_area_resol_mean 10.0
_diffrn_detector_type 'HyPix Arc150'
_diffrn_measured_fraction_theta_full 0.999
_diffrn_measured_fraction_theta_max 0.965
_diffrn_measurement_details
;
 List of Runs (angles in degrees, time in seconds):
 --------------------------------------------------------------------------
  1  \w     15.00  68.00   0.50    0.05    --   58.60 -98.00 -80.00  106
  2  \w    -69.00 -17.00   0.50    0.05    --  -60.16  98.00  26.00  104
  3  \w    -79.00 -26.00   0.50    0.05    --  -69.71  98.00  26.00  106
  4  \w     28.00  81.00   0.50    0.05    --   71.26 -98.00 -80.00  106
  5  \w    -85.00 -33.00   0.50    0.05    --  -76.30  98.00  26.00  104
  6  \w     33.00  86.00   0.50    0.05    --   76.61 -98.00 -80.00  106
  7  \w     41.00  93.00   0.50    0.05    --   84.39 -98.00 -80.00  104
  8  \w     38.00 109.00   0.50    0.05    --   58.60  15.00 -90.00  142
  9  \w   -110.00 -31.00   0.50    0.05    --  -60.16 -15.00  90.00  158
 10  \w   -110.00 -31.00   0.50    0.05    --  -60.16 -15.00 -30.00  158
 11  \w     29.00  79.00   0.50    0.05    --   71.26 -95.00-150.00  100
 12  \w    -92.00 -31.00   0.50    0.05    --  -76.30 112.00  30.00  122
 13  \w   -126.00 -40.00   0.50    0.05    --  -76.30 -15.00-180.00  172
 14  \w   -126.00 -40.00   0.50    0.05    --  -76.30 -15.00 -90.00  172
 15  \w     34.00  84.00   0.50    0.05    --   76.61 -95.00   0.00  100
 16  \w     34.00  84.00   0.50    0.05    --   76.61 -95.00 -30.00  100
 17  \w     42.00  92.00   0.50    0.05    --   84.39 -95.00   0.00  100
 18  \w     42.00  92.00   0.50    0.05    --   84.39 -95.00-150.00  100
 19  \w     42.00  92.00   0.50    0.05    --   84.39 -95.00  90.00  100
 20  \w     56.00 134.00   0.50    0.05    --   84.39  15.00-120.00  156
;
_diffrn_measurement_device 'four-circle diffractometer'
_diffrn_measurement_device_type 'Rigaku XtaLAB Synergy-R'
_diffrn_measurement_method '\w scans'
_diffrn_orient_matrix_type
;
 CrysAlisPro convention (1999,Acta A55,543-557)
;
_diffrn_orient_matrix_UB_11 0.0249538000
_diffrn_orient_matrix_UB_12 0.1024173000
_diffrn_orient_matrix_UB_13 -0.0587326000
_diffrn_orient_matrix_UB_21 0.1010067000
_diffrn_orient_matrix_UB_22 -0.0518491000
_diffrn_orient_matrix_UB_23 -0.0098512000
_diffrn_orient_matrix_UB_31 -0.0657167000
_diffrn_orient_matrix_UB_32 -0.0408188000
_diffrn_orient_matrix_UB_33 -0.1346642000
_diffrn_radiation_monochromator 'multi-layer mirror'
_diffrn_radiation_probe x-ray
_diffrn_radiation_type CuK\a
_diffrn_radiation_wavelength 1.54184
_diffrn_radiation_xray_symbol K-L~2,3~
_diffrn_reflns_av_R_equivalents 0.0150
_diffrn_reflns_av_unetI/netI 0.0121
_diffrn_reflns_Laue_measured_fraction_full 0.999
_diffrn_reflns_Laue_measured_fraction_max 0.965
_diffrn_reflns_limit_h_max 16
_diffrn_reflns_limit_h_min -16
_diffrn_reflns_limit_k_max 15
_diffrn_reflns_limit_k_min -14
_diffrn_reflns_limit_l_max 11
_diffrn_reflns_limit_l_min -13
_diffrn_reflns_number 17052
_diffrn_reflns_point_group_measured_fraction_full 0.999
_diffrn_reflns_point_group_measured_fraction_max 0.965
_diffrn_reflns_theta_full 67.684
_diffrn_reflns_theta_max 74.567
_diffrn_reflns_theta_min 3.531
_diffrn_source 'rotating-anode X-ray tube'
_diffrn_source_type 'PhotonJet-R X-ray Source'
_exptl_absorpt_coefficient_mu 0.538
_exptl_absorpt_correction_T_max 1.000
_exptl_absorpt_correction_T_min 0.563
_exptl_absorpt_correction_type gaussian
_exptl_absorpt_process_details
;
 CrysAlisPro 1.171.41.112a (Rigaku Oxford Diffraction, 2021) Numerical 
 absorption correction based on gaussian integration over a multifaceted 
 crystal model Empirical absorption correction using spherical harmonics, 
 implemented in SCALE3 ABSPACK scaling algorithm.
;
_exptl_crystal_colour 'clear light colourless'
_exptl_crystal_density_diffrn 1.217
_exptl_crystal_description block
_exptl_crystal_F_000 688
_exptl_crystal_preparation
;
 For data collection the crystal was immersed in a film of perfluoropolyether 
 oil, mounted on a polyimide loop and transferred to stream of cold nitrogen 
 (Oxford Cryostream 800).
;
_exptl_crystal_size_max 0.330
_exptl_crystal_size_mid 0.270
_exptl_crystal_size_min 0.210
_refine_diff_density_max 0.216
_refine_diff_density_min -0.204
_refine_diff_density_rms 0.040
_refine_ls_extinction_method none
_refine_ls_goodness_of_fit_ref 1.037
_refine_ls_hydrogen_treatment constr
_refine_ls_matrix_type full
_refine_ls_number_parameters 229
_refine_ls_number_reflns 3491
_refine_ls_number_restraints 0
_refine_ls_restrained_S_all 1.037
_refine_ls_R_factor_all 0.0413
_refine_ls_R_factor_gt 0.0388
_refine_ls_shift/su_max 0.000
_refine_ls_shift/su_mean 0.000
_refine_ls_structure_factor_coef Fsqd
_refine_ls_weighting_details
;
 w=1/[\s^2^(Fo^2^)+(0.0504P)^2^+0.6184P] where P=(Fo^2^+2Fc^2^)/3
;
_refine_ls_weighting_scheme calc
_refine_ls_wR_factor_gt 0.0986
_refine_ls_wR_factor_ref 0.1005
_reflns_Friedel_coverage 0.000
_reflns_number_gt 3218
_reflns_number_total 3491
_reflns_threshold_expression 'I > 2\s(I)'
_cod_data_source_file d5sc01500f2.cif
_cod_data_source_block 1-Mes
_cod_depositor_comments 'Adding full bibliography for 1574244--1574256.cif.'
_cod_original_sg_symbol_H-M 'P 21/c'
_cod_database_code 1574249
_shelx_shelxl_version_number 2018/3
_shelx_space_group_comment
;
 The symmetry employed for this shelxl refinement is uniquely defined by the 
 following loop, which should always be used as a source of symmetry 
 information in preference to the above space-group names. They are only 
 intended as comments.
;
_shelx_estimated_absorpt_t_min 0.843
_shelx_estimated_absorpt_t_max 0.895

loop_
_space_group_symop_operation_xyz
'x, y, z'
'-x, y+1/2, -z+1/2'
'-x, -y, -z'
'x, -y-1/2, z-1/2'

loop_
_atom_site_label
_atom_site_type_symbol
_atom_site_fract_x
_atom_site_fract_y
_atom_site_fract_z
_atom_site_U_iso_or_equiv
_atom_site_adp_type
_atom_site_occupancy
_atom_site_site_symmetry_order
_atom_site_calc_flag
_atom_site_refinement_flags_posn
_atom_site_refinement_flags_adp
_atom_site_refinement_flags_occupancy
_atom_site_disorder_assembly
_atom_site_disorder_group
N1 N 0.32356(7) 0.42359(7) 0.37078(9) 0.0215(2) Uani 1 1 d . . . . .
C1 C 0.28281(9) 0.25361(9) 0.40970(11) 0.0254(2) Uani 1 1 d . . . . .
H1 H 0.292255 0.179705 0.402753 0.031 Uiso 1 1 calc R U . . .
B1 B 0.25050(9) 0.47183(10) 0.42184(12) 0.0215(3) Uani 1 1 d . . . . .
N2 N 0.33846(8) 0.31505(8) 0.36455(9) 0.0251(2) Uani 1 1 d . . . . .
C2 C 0.20803(9) 0.28551(9) 0.46939(10) 0.0231(2) Uani 1 1 d . . . . .
C15 C 0.26221(9) 0.66542(9) 0.50801(11) 0.0237(2) Uani 1 1 d . . . . .
C16 C 0.23733(9) 0.77254(9) 0.48766(11) 0.0261(3) Uani 1 1 d . . . . .
H16 H 0.262936 0.820353 0.557400 0.031 Uiso 1 1 calc R U . . .
C3 C 0.19161(8) 0.39440(9) 0.48009(10) 0.0219(2) Uani 1 1 d . . . . .
C17 C 0.17587(10) 0.81105(9) 0.36759(12) 0.0267(3) Uani 1 1 d . . . . .
C4 C 0.12025(9) 0.42599(9) 0.54069(11) 0.0251(2) Uani 1 1 d . . . . .
H4 H 0.107320 0.499135 0.548068 0.030 Uiso 1 1 calc R U . . .
C18 C 0.13679(9) 0.73942(9) 0.26721(11) 0.0253(2) Uani 1 1 d . . . . .
H18 H 0.093260 0.764320 0.185183 0.030 Uiso 1 1 calc R U . . .
C5 C 0.06881(9) 0.35209(10) 0.58952(11) 0.0277(3) Uani 1 1 d . . . . .
H5 H 0.021881 0.374698 0.631386 0.033 Uiso 1 1 calc R U . . .
C21 C 0.33314(10) 0.62900(10) 0.63913(11) 0.0299(3) Uani 1 1 d . . . . .
H21A H 0.318507 0.554470 0.650490 0.045 Uiso 1 1 calc R U . . .
H21B H 0.318748 0.671745 0.704362 0.045 Uiso 1 1 calc R U . . .
H21C H 0.408206 0.637160 0.647653 0.045 Uiso 1 1 calc R U . . .
C7 C 0.15363(9) 0.21068(9) 0.51707(11) 0.0259(2) Uani 1 1 d . . . . .
H7 H 0.163775 0.137231 0.507614 0.031 Uiso 1 1 calc R U . . .
C19 C 0.16027(9) 0.63204(9) 0.28476(11) 0.0226(2) Uani 1 1 d . . . . .
C6 C 0.08567(9) 0.24435(10) 0.57746(11) 0.0275(3) Uani 1 1 d . . . . .
H6 H 0.050049 0.193894 0.611121 0.033 Uiso 1 1 calc R U . . .
C22 C 0.15370(12) 0.92778(10) 0.34559(14) 0.0369(3) Uani 1 1 d . . . . .
H22A H 0.217717 0.963533 0.342441 0.055 Uiso 1 1 calc R U . . .
H22B H 0.134406 0.957204 0.415597 0.055 Uiso 1 1 calc R U . . .
H22C H 0.094562 0.938422 0.264452 0.055 Uiso 1 1 calc R U . . .
C8 C 0.38405(8) 0.48126(9) 0.30832(11) 0.0229(2) Uani 1 1 d . . . . .
C20 C 0.11639(9) 0.55709(9) 0.17338(11) 0.0276(3) Uani 1 1 d . . . . .
H20A H 0.065578 0.594776 0.100638 0.041 Uiso 1 1 calc R U . . .
H20B H 0.079953 0.498249 0.197845 0.041 Uiso 1 1 calc R U . . .
H20C H 0.175157 0.529594 0.149326 0.041 Uiso 1 1 calc R U . . .
C9 C 0.22506(8) 0.59370(9) 0.40575(10) 0.0214(2) Uani 1 1 d . . . . .
C10 C 0.43823(9) 0.57304(9) 0.36228(11) 0.0248(2) Uani 1 1 d . . . . .
H10 H 0.438387 0.596724 0.442967 0.030 Uiso 1 1 calc R U . . .
C11 C 0.49235(9) 0.63022(10) 0.29760(12) 0.0289(3) Uani 1 1 d . . . . .
H11 H 0.529301 0.693128 0.334328 0.035 Uiso 1 1 calc R U . . .
C12 C 0.49263(10) 0.59586(11) 0.17972(12) 0.0328(3) Uani 1 1 d . . . . .
H12 H 0.528413 0.635720 0.134978 0.039 Uiso 1 1 calc R U . . .
C13 C 0.44031(10) 0.50298(11) 0.12798(12) 0.0327(3) Uani 1 1 d . . . . .
H13 H 0.441246 0.478679 0.047995 0.039 Uiso 1 1 calc R U . . .
C14 C 0.38654(9) 0.44507(10) 0.19181(11) 0.0274(3) Uani 1 1 d . . . . .
H14 H 0.351580 0.381003 0.156159 0.033 Uiso 1 1 calc R U . . .

loop_
_atom_site_aniso_label
_atom_site_aniso_U_11
_atom_site_aniso_U_22
_atom_site_aniso_U_33
_atom_site_aniso_U_23
_atom_site_aniso_U_13
_atom_site_aniso_U_12
N1 0.0210(4) 0.0187(5) 0.0262(5) 0.0001(4) 0.0099(4) 0.0011(3)
C1 0.0259(6) 0.0194(5) 0.0317(6) -0.0012(4) 0.0110(5) 0.0021(4)
B1 0.0192(5) 0.0231(6) 0.0219(6) -0.0013(5) 0.0070(5) 0.0007(5)
N2 0.0250(5) 0.0207(5) 0.0310(5) -0.0014(4) 0.0118(4) 0.0029(4)
C2 0.0203(5) 0.0228(6) 0.0252(5) 0.0005(4) 0.0068(4) 0.0009(4)
C15 0.0218(5) 0.0238(5) 0.0289(6) -0.0008(4) 0.0133(4) 0.0011(4)
C16 0.0276(6) 0.0234(6) 0.0311(6) -0.0039(5) 0.0149(5) -0.0006(4)
C3 0.0201(5) 0.0218(5) 0.0231(5) 0.0004(4) 0.0068(4) 0.0009(4)
C17 0.0308(6) 0.0212(6) 0.0351(6) 0.0021(5) 0.0203(5) 0.0030(4)
C4 0.0256(5) 0.0225(6) 0.0297(6) 0.0011(4) 0.0129(5) 0.0028(4)
C18 0.0263(6) 0.0256(6) 0.0278(6) 0.0044(5) 0.0142(5) 0.0033(4)
C5 0.0253(6) 0.0302(6) 0.0314(6) 0.0020(5) 0.0148(5) 0.0012(5)
C21 0.0307(6) 0.0284(6) 0.0294(6) -0.0029(5) 0.0090(5) 0.0039(5)
C7 0.0243(5) 0.0206(5) 0.0317(6) 0.0012(4) 0.0085(5) -0.0006(4)
C19 0.0212(5) 0.0234(6) 0.0273(6) 0.0001(4) 0.0136(4) -0.0002(4)
C6 0.0241(6) 0.0271(6) 0.0316(6) 0.0046(5) 0.0103(5) -0.0034(4)
C22 0.0535(8) 0.0232(6) 0.0407(7) 0.0036(5) 0.0249(6) 0.0066(6)
C8 0.0176(5) 0.0254(6) 0.0277(5) 0.0025(4) 0.0102(4) 0.0033(4)
C20 0.0274(6) 0.0261(6) 0.0285(6) -0.0002(5) 0.0089(5) 0.0004(5)
C9 0.0185(5) 0.0218(5) 0.0277(6) 0.0002(4) 0.0130(4) 0.0006(4)
C10 0.0209(5) 0.0262(6) 0.0284(6) 0.0002(4) 0.0101(4) 0.0024(4)
C11 0.0218(5) 0.0278(6) 0.0379(6) 0.0024(5) 0.0114(5) -0.0010(5)
C12 0.0259(6) 0.0391(7) 0.0381(7) 0.0065(6) 0.0173(5) -0.0006(5)
C13 0.0286(6) 0.0436(7) 0.0312(6) -0.0019(5) 0.0171(5) -0.0009(5)
C14 0.0216(5) 0.0322(6) 0.0301(6) -0.0032(5) 0.0114(5) -0.0010(5)

loop_
_atom_type_symbol
_atom_type_description
_atom_type_scat_dispersion_real
_atom_type_scat_dispersion_imag
_atom_type_scat_source
C C 0.0181 0.0091 'International Tables Vol C Tables 4.2.6.8 and 6.1.1.4'
H H 0.0000 0.0000 'International Tables Vol C Tables 4.2.6.8 and 6.1.1.4'
B B 0.0090 0.0039 'International Tables Vol C Tables 4.2.6.8 and 6.1.1.4'
N N 0.0311 0.0180 'International Tables Vol C Tables 4.2.6.8 and 6.1.1.4'

loop_
_exptl_crystal_face_index_h
_exptl_crystal_face_index_k
_exptl_crystal_face_index_l
_exptl_crystal_face_perp_dist
-1 0 0 0.1430
-2 -1 -2 0.1435
1 -1 -2 0.1363
2 -1 -2 0.1386
1 0 0 0.1277
0 1 2 0.1299
-2 2 1 0.1699
2 -2 -1 0.1557
-1 0 -1 0.1439
1 -2 -2 0.1310
-1 2 2 0.1565
1 0 1 0.1226
-1 2 0 0.1673
1 -2 0 0.1572
-1 2 -2 0.1318
1 -2 2 0.1219
0 1 0 0.1532
0 -1 0 0.1366
0 1 -1 0.1166
0 -1 1 0.1079
1 2 -1 0.1093
-1 -2 1 0.1157
0 0 1 0.1072
0 0 -1 0.1285
1 1 -1 0.1000
-2 -2 1 0.1277
-1 -1 2 0.1051
1 1 0 0.1235
-2 -2 -1 0.1456
-2 -1 2 0.1140
2 1 -2 0.1007
2 1 -1 0.1031
-2 -1 0 0.1382
-1 0 1 0.1173
2 1 2 0.1248
2 -1 0 0.1346

loop_
_geom_angle_atom_site_label_1
_geom_angle_atom_site_label_2
_geom_angle_atom_site_label_3
_geom_angle
_geom_angle_site_symmetry_1
_geom_angle_site_symmetry_3
_geom_angle_publ_flag
N2 N1 B1 124.78(9) . . ?
N2 N1 C8 111.11(8) . . ?
B1 N1 C8 123.88(9) . . ?
N2 C1 C2 126.90(10) . . ?
N1 B1 C3 114.93(10) . . ?
N1 B1 C9 121.48(10) . . ?
C3 B1 C9 123.31(10) . . ?
C1 N2 N1 117.37(9) . . ?
C3 C2 C7 120.58(10) . . ?
C3 C2 C1 117.90(10) . . ?
C7 C2 C1 121.52(10) . . ?
C16 C15 C9 119.91(11) . . ?
C16 C15 C21 119.12(10) . . ?
C9 C15 C21 120.91(10) . . ?
C17 C16 C15 121.54(11) . . ?
C2 C3 C4 118.10(10) . . ?
C2 C3 B1 117.95(10) . . ?
C4 C3 B1 123.92(10) . . ?
C16 C17 C18 118.42(11) . . ?
C16 C17 C22 120.99(11) . . ?
C18 C17 C22 120.58(11) . . ?
C5 C4 C3 120.96(11) . . ?
C19 C18 C17 121.27(11) . . ?
C4 C5 C6 120.14(11) . . ?
C6 C7 C2 119.77(11) . . ?
C18 C19 C9 120.16(10) . . ?
C18 C19 C20 119.57(10) . . ?
C9 C19 C20 120.27(10) . . ?
C7 C6 C5 120.42(11) . . ?
C10 C8 C14 120.01(10) . . ?
C10 C8 N1 120.60(10) . . ?
C14 C8 N1 119.38(10) . . ?
C15 C9 C19 118.66(10) . . ?
C15 C9 B1 122.58(10) . . ?
C19 C9 B1 118.74(10) . . ?
C8 C10 C11 119.71(11) . . ?
C12 C11 C10 120.42(11) . . ?
C13 C12 C11 119.43(11) . . ?
C12 C13 C14 120.66(11) . . ?
C13 C14 C8 119.72(11) . . ?

loop_
_geom_bond_atom_site_label_1
_geom_bond_atom_site_label_2
_geom_bond_distance
_geom_bond_site_symmetry_2
_geom_bond_publ_flag
N1 N2 1.3922(13) . ?
N1 B1 1.4308(15) . ?
N1 C8 1.4400(14) . ?
C1 N2 1.2954(15) . ?
C1 C2 1.4423(15) . ?
B1 C3 1.5381(16) . ?
B1 C9 1.5749(16) . ?
C2 C3 1.4061(15) . ?
C2 C7 1.4082(16) . ?
C15 C16 1.3944(16) . ?
C15 C9 1.4056(16) . ?
C15 C21 1.5100(16) . ?
C16 C17 1.3916(17) . ?
C3 C4 1.4095(15) . ?
C17 C18 1.3927(17) . ?
C17 C22 1.5087(16) . ?
C4 C5 1.3821(16) . ?
C18 C19 1.3920(16) . ?
C5 C6 1.3953(17) . ?
C7 C6 1.3774(17) . ?
C19 C9 1.4103(16) . ?
C19 C20 1.5094(16) . ?
C8 C10 1.3884(16) . ?
C8 C14 1.3923(16) . ?
C10 C11 1.3927(16) . ?
C11 C12 1.3893(18) . ?
C12 C13 1.3850(19) . ?
C13 C14 1.3876(17) . ?

loop_
_geom_torsion_atom_site_label_1
_geom_torsion_atom_site_label_2
_geom_torsion_atom_site_label_3
_geom_torsion_atom_site_label_4
_geom_torsion
_geom_torsion_site_symmetry_1
_geom_torsion_site_symmetry_2
_geom_torsion_site_symmetry_3
_geom_torsion_site_symmetry_4
_geom_torsion_publ_flag
N2 N1 B1 C3 3.90(15) . . . . ?
C8 N1 B1 C3 177.89(9) . . . . ?
N2 N1 B1 C9 -170.17(10) . . . . ?
C8 N1 B1 C9 3.82(16) . . . . ?
C2 C1 N2 N1 -1.68(17) . . . . ?
B1 N1 N2 C1 -0.81(16) . . . . ?
C8 N1 N2 C1 -175.46(10) . . . . ?
N2 C1 C2 C3 0.53(18) . . . . ?
N2 C1 C2 C7 -178.76(11) . . . . ?
C9 C15 C16 C17 0.10(17) . . . . ?
C21 C15 C16 C17 177.41(10) . . . . ?
C7 C2 C3 C4 0.58(16) . . . . ?
C1 C2 C3 C4 -178.73(10) . . . . ?
C7 C2 C3 B1 -177.89(10) . . . . ?
C1 C2 C3 B1 2.80(15) . . . . ?
N1 B1 C3 C2 -4.75(15) . . . . ?
C9 B1 C3 C2 169.20(10) . . . . ?
N1 B1 C3 C4 176.88(10) . . . . ?
C9 B1 C3 C4 -9.17(17) . . . . ?
C15 C16 C17 C18 1.59(17) . . . . ?
C15 C16 C17 C22 -177.21(11) . . . . ?
C2 C3 C4 C5 0.74(17) . . . . ?
B1 C3 C4 C5 179.11(11) . . . . ?
C16 C17 C18 C19 -1.53(16) . . . . ?
C22 C17 C18 C19 177.28(11) . . . . ?
C3 C4 C5 C6 -1.07(18) . . . . ?
C3 C2 C7 C6 -1.56(17) . . . . ?
C1 C2 C7 C6 177.72(11) . . . . ?
C17 C18 C19 C9 -0.22(16) . . . . ?
C17 C18 C19 C20 -179.94(10) . . . . ?
C2 C7 C6 C5 1.23(17) . . . . ?
C4 C5 C6 C7 0.07(18) . . . . ?
N2 N1 C8 C10 -138.41(10) . . . . ?
B1 N1 C8 C10 46.88(15) . . . . ?
N2 N1 C8 C14 42.57(13) . . . . ?
B1 N1 C8 C14 -132.14(12) . . . . ?
C16 C15 C9 C19 -1.85(15) . . . . ?
C21 C15 C9 C19 -179.10(10) . . . . ?
C16 C15 C9 B1 179.77(10) . . . . ?
C21 C15 C9 B1 2.52(16) . . . . ?
C18 C19 C9 C15 1.91(15) . . . . ?
C20 C19 C9 C15 -178.38(10) . . . . ?
C18 C19 C9 B1 -179.65(10) . . . . ?
C20 C19 C9 B1 0.06(15) . . . . ?
N1 B1 C9 C15 -108.11(12) . . . . ?
C3 B1 C9 C15 78.33(14) . . . . ?
N1 B1 C9 C19 73.51(14) . . . . ?
C3 B1 C9 C19 -100.05(13) . . . . ?
C14 C8 C10 C11 1.87(16) . . . . ?
N1 C8 C10 C11 -177.15(10) . . . . ?
C8 C10 C11 C12 -0.16(17) . . . . ?
C10 C11 C12 C13 -1.24(18) . . . . ?
C11 C12 C13 C14 0.94(19) . . . . ?
C12 C13 C14 C8 0.76(19) . . . . ?
C10 C8 C14 C13 -2.17(17) . . . . ?
N1 C8 C14 C13 176.86(10) . . . . ?
